data_7056429
loop_
_publ_author_name
'Yilmaz, Veysel T.'
'Icsel, Ceyda'
'Suyunova, Feruza'
'Ayg\"un, Muhittin'
'Cevatemre, Buse'
'Ulukaya, Engin'

_publ_section_title
;
 Synthesis, structures, DNA/protein binding, molecular docking, anticancer
 activity and ROS generation of Ni(II), Cu(II) and Zn(II)
 5,5-diethylbarbiturate complexes with bis(2-pyridylmethyl)amine and
 terpyridine
;
_journal_name_full 'New J. Chem.'
_journal_paper_doi 10.1039/C7NJ00887B
_journal_year 2017
_chemical_formula_moiety 'C31 H33 Cu N7 O6, H2 O'
_chemical_formula_sum 'C31 H35 Cu N7 O7'
_chemical_formula_weight 681.20
_space_group_crystal_system monoclinic
_space_group_IT_number 14
_space_group_name_Hall '-P 2yn'
_space_group_name_H-M_alt 'P 1 21/n 1'
_symmetry_space_group_name_Hall '-P 2yn'
_symmetry_space_group_name_H-M 'P 1 21/n 1'
_atom_sites_solution_hydrogens mixed
_audit_creation_date 2017-02-21
_audit_creation_method
;
Olex2 1.2
(compiled 2017.01.04 svn.r3372 for OlexSys, GUI svn.r5292)
;
_audit_update_record
;
2017-02-22 deposited with the CCDC.
2017-07-12 downloaded from the CCDC.
;
_cell_angle_alpha 90
_cell_angle_beta 96.576(5)
_cell_angle_gamma 90
_cell_formula_units_Z 4
_cell_length_a 12.6201(7)
_cell_length_b 12.9945(7)
_cell_length_c 19.5366(10)
_cell_measurement_reflns_used 5762
_cell_measurement_temperature 294(2)
_cell_measurement_theta_max 27.9330
_cell_measurement_theta_min 3.1850
_cell_volume 3182.8(3)
_computing_cell_refinement 'CrysAlisPro 1.171.38.43 (Rigaku OD, 2015)'
_computing_data_collection 'CrysAlisPro 1.171.38.43 (Rigaku OD, 2015)'
_computing_data_reduction 'CrysAlisPro 1.171.38.43 (Rigaku OD, 2015)'
_computing_molecular_graphics 'Olex2 (Dolomanov et al., 2009)'
_computing_publication_material 'Olex2 (Dolomanov et al., 2009)'
_computing_structure_refinement 'ShelXL (Sheldrick, 2015)'
_computing_structure_solution 'ShelXT (Sheldrick, 2015)'
_diffrn_ambient_temperature 294(2)
_diffrn_detector 'CCD plate'
_diffrn_detector_area_resol_mean 8.0667
_diffrn_detector_type Eos
_diffrn_measured_fraction_theta_full 0.999
_diffrn_measured_fraction_theta_max 0.999
_diffrn_measurement_details
;
List of Runs (angles in degrees, time in seconds):

  # Type    Start    End  Width  t~exp~   \w     \q     \k     \f   Frames
#--------------------------------------------------------------------------
  1  \w    -10.00  72.00   1.00   75.19    --   17.28  77.00 -90.00   82
  2  \w     38.00  87.00   1.00   75.19    --   17.28 178.00-180.00   49
  3  \w    -73.00 -35.00   1.00   75.19    --  -19.31-178.00 -90.00   38
  4  \w    -40.00  37.00   1.00   75.19    --  -19.31  57.00-180.00   77
;
_diffrn_measurement_device 'four-circle diffractometer'
_diffrn_measurement_device_type 'Xcalibur, Eos'
_diffrn_measurement_method '\w scans'
_diffrn_orient_matrix_type 'CrysAlisPro convention (1999,Acta A55,543-557)'
_diffrn_orient_matrix_UB_11 0.0474866000
_diffrn_orient_matrix_UB_12 0.0223596000
_diffrn_orient_matrix_UB_13 -0.0095411000
_diffrn_orient_matrix_UB_21 -0.0276118000
_diffrn_orient_matrix_UB_22 0.0468286000
_diffrn_orient_matrix_UB_23 -0.0078756000
_diffrn_orient_matrix_UB_31 0.0137003000
_diffrn_orient_matrix_UB_32 0.0168854000
_diffrn_orient_matrix_UB_33 0.0343697000
_diffrn_radiation_monochromator graphite
_diffrn_radiation_probe x-ray
_diffrn_radiation_type MoK\a
_diffrn_radiation_wavelength 0.71073
_diffrn_reflns_av_R_equivalents 0.0262
_diffrn_reflns_av_unetI/netI 0.0399
_diffrn_reflns_Laue_measured_fraction_full 0.999
_diffrn_reflns_Laue_measured_fraction_max 0.999
_diffrn_reflns_limit_h_max 15
_diffrn_reflns_limit_h_min -15
_diffrn_reflns_limit_k_max 16
_diffrn_reflns_limit_k_min -10
_diffrn_reflns_limit_l_max 23
_diffrn_reflns_limit_l_min -24
_diffrn_reflns_number 14785
_diffrn_reflns_point_group_measured_fraction_full 0.999
_diffrn_reflns_point_group_measured_fraction_max 0.999
_diffrn_reflns_theta_full 26.000
_diffrn_reflns_theta_max 26.371
_diffrn_reflns_theta_min 3.135
_diffrn_source 'fine-focus sealed X-ray tube'
_diffrn_source_type 'Enhance (Mo) X-ray Source'
_exptl_absorpt_coefficient_mu 0.744
_exptl_absorpt_correction_T_max 0.921
_exptl_absorpt_correction_T_min 0.829
_exptl_absorpt_correction_type analytical
_exptl_absorpt_process_details
;
CrysAlisPro 1.171.38.43 (Rigaku Oxford Diffraction, 2015)
Analytical numeric absorption correction using a multifaceted crystal
            model based on expressions derived by R.C. Clark & J.S. Reid.
(Clark, R. C. & Reid, J. S. (1995). Acta Cryst. A51, 887-897)
Empirical absorption correction using spherical harmonics,
 implemented in SCALE3 ABSPACK scaling algorithm.
;
_exptl_crystal_colour green
_exptl_crystal_colour_primary green
_exptl_crystal_density_diffrn 1.422
_exptl_crystal_description block
_exptl_crystal_F_000 1420
_exptl_crystal_size_max 0.388
_exptl_crystal_size_mid 0.184
_exptl_crystal_size_min 0.147
_refine_diff_density_max 0.367
_refine_diff_density_min -0.453
_refine_diff_density_rms 0.052
_refine_ls_extinction_method none
_refine_ls_goodness_of_fit_ref 1.011
_refine_ls_hydrogen_treatment constr
_refine_ls_matrix_type full
_refine_ls_number_parameters 422
_refine_ls_number_reflns 6506
_refine_ls_number_restraints 0
_refine_ls_restrained_S_all 1.011
_refine_ls_R_factor_all 0.0572
_refine_ls_R_factor_gt 0.0378
_refine_ls_shift/su_max 0.001
_refine_ls_shift/su_mean 0.000
_refine_ls_structure_factor_coef Fsqd
_refine_ls_weighting_details 'w=1/[\s^2^(Fo^2^)+(0.0409P)^2^+1.5852P] where P=(Fo^2^+2Fc^2^)/3'
_refine_ls_weighting_scheme calc
_refine_ls_wR_factor_gt 0.0873
_refine_ls_wR_factor_ref 0.0959
_reflns_Friedel_coverage 0.000
_reflns_number_gt 5022
_reflns_number_total 6506
_reflns_threshold_expression 'I > 2\s(I)'
_cod_data_source_file c7nj00887b2.cif
_cod_data_source_block CCDC_1511703
_cod_database_code 7056429
_shelx_shelxl_version_number 2016/6
_chemical_oxdiff_formula ' C31 H35 Cu N7 O7'
_shelx_space_group_comment
;
The symmetry employed for this shelxl refinement is uniquely defined
by the following loop, which should always be used as a source of
symmetry information in preference to the above space-group names.
They are only intended as comments.
;
_reflns_odcompleteness_completeness 99.79
_reflns_odcompleteness_iscentric 1
_reflns_odcompleteness_theta 26.32
_olex2_refinement_description
;
1. Fixed Uiso
 At 1.2 times of:
  All C(H) groups, All C(H,H) groups, All N(H) groups
 At 1.5 times of:
  All C(H,H,H) groups, All O(H,H) groups
2.a Free rotating group:
 O7W(H7WA,H7WB)
2.b Secondary CH2 refined with riding coordinates:
 C17(H17A,H17B), C19(H19A,H19B), C25(H25A,H25B), C27(H27A,H27B)
2.c Aromatic/amide H refined with riding coordinates:
 N5(H5), N7(H7), C1(H1), C2(H2), C3(H3), C4(H4), C7(H7A), C8(H8), C9(H9),
 C12(H12), C13(H13), C14(H14), C15(H15)
2.d Idealised Me refined as rotating group:
 C16(H16A,H16B,H16C), C20(H20A,H20B,H20C), C24(H24A,H24B,H24C), C28(H28A,H28B,
 H28C)
;
_olex2_submission_special_instructions 'No special instructions were received'
_oxdiff_exptl_absorpt_empirical_details
;
Empirical correction (ABSPACK) includes:
- Absorption correction using spherical harmonics
- Frame scaling
;
_oxdiff_exptl_absorpt_empirical_full_max 1.212
_oxdiff_exptl_absorpt_empirical_full_min 0.850

loop_
_space_group_symop_operation_xyz
'x, y, z'
'-x+1/2, y+1/2, -z+1/2'
'-x, -y, -z'
'x-1/2, -y-1/2, z-1/2'

loop_
_atom_site_label
_atom_site_type_symbol
_atom_site_fract_x
_atom_site_fract_y
_atom_site_fract_z
_atom_site_U_iso_or_equiv
_atom_site_adp_type
_atom_site_occupancy
_atom_site_site_symmetry_order
_atom_site_calc_flag
_atom_site_refinement_flags_posn
Cu1 Cu 0.53404(2) 0.32405(2) 0.29660(2) 0.02881(9) Uani 1 1 d .
O1 O 0.67639(12) 0.27967(13) 0.18316(8) 0.0365(4) Uani 1 1 d .
O2 O 0.46172(16) 0.2439(2) -0.01234(9) 0.0726(7) Uani 1 1 d .
O3 O 0.32443(13) 0.31818(14) 0.19692(8) 0.0419(4) Uani 1 1 d .
O4 O 0.36611(14) 0.16838(13) 0.33660(9) 0.0437(4) Uani 1 1 d .
O5 O 0.54265(13) 0.44072(14) 0.43454(8) 0.0433(4) Uani 1 1 d .
O6 O 0.25949(15) 0.33219(15) 0.53319(9) 0.0529(5) Uani 1 1 d .
N1 N 0.62574(15) 0.19415(15) 0.31784(9) 0.0328(4) Uani 1 1 d .
N2 N 0.67932(14) 0.38480(14) 0.32277(9) 0.0280(4) Uani 1 1 d .
N3 N 0.50350(15) 0.48130(15) 0.28797(9) 0.0311(4) Uani 1 1 d .
N4 N 0.49998(14) 0.29341(14) 0.19443(9) 0.0279(4) Uani 1 1 d .
N5 N 0.56396(15) 0.24973(16) 0.08856(9) 0.0361(5) Uani 1 1 d .
H5 H 0.616439 0.225640 0.069066 0.043 Uiso 1 1 calc R
N6 N 0.45103(15) 0.30991(14) 0.37945(9) 0.0292(4) Uani 1 1 d .
N7 N 0.39988(15) 0.38493(15) 0.48181(9) 0.0349(5) Uani 1 1 d .
H7 H 0.410811 0.433241 0.511880 0.042 Uiso 1 1 calc R
C1 C 0.5919(2) 0.0968(2) 0.31326(13) 0.0440(6) Uani 1 1 d .
H1 H 0.520164 0.084248 0.299146 0.053 Uiso 1 1 calc R
C2 C 0.6584(3) 0.0146(2) 0.32848(15) 0.0553(8) Uani 1 1 d .
H2 H 0.632271 -0.052293 0.324956 0.066 Uiso 1 1 calc R
C3 C 0.7638(3) 0.0327(2) 0.34891(15) 0.0578(8) Uani 1 1 d .
H3 H 0.810269 -0.021993 0.359551 0.069 Uiso 1 1 calc R
C4 C 0.8011(2) 0.1322(2) 0.35372(13) 0.0482(7) Uani 1 1 d .
H4 H 0.872682 0.145446 0.367691 0.058 Uiso 1 1 calc R
C5 C 0.73051(19) 0.21210(19) 0.33748(11) 0.0335(5) Uani 1 1 d .
C6 C 0.76134(18) 0.32164(19) 0.33975(11) 0.0322(5) Uani 1 1 d .
C7 C 0.8623(2) 0.3613(2) 0.35776(13) 0.0465(7) Uani 1 1 d .
H7A H 0.920113 0.318003 0.369739 0.056 Uiso 1 1 calc R
C8 C 0.8751(2) 0.4658(2) 0.35753(15) 0.0537(7) Uani 1 1 d .
H8 H 0.942578 0.493797 0.369183 0.064 Uiso 1 1 calc R
C9 C 0.7896(2) 0.5302(2) 0.34031(13) 0.0435(6) Uani 1 1 d .
H9 H 0.798334 0.601238 0.340316 0.052 Uiso 1 1 calc R
C10 C 0.69072(18) 0.48632(18) 0.32306(11) 0.0304(5) Uani 1 1 d .
C11 C 0.58944(18) 0.54199(17) 0.30530(11) 0.0309(5) Uani 1 1 d .
C12 C 0.5798(2) 0.64765(19) 0.30859(13) 0.0421(6) Uani 1 1 d .
H12 H 0.639623 0.688600 0.320004 0.051 Uiso 1 1 calc R
C13 C 0.4801(2) 0.6918(2) 0.29471(15) 0.0511(7) Uani 1 1 d .
H13 H 0.472155 0.762804 0.296763 0.061 Uiso 1 1 calc R
C14 C 0.3931(2) 0.6302(2) 0.27792(14) 0.0475(7) Uani 1 1 d .
H14 H 0.325361 0.658675 0.268639 0.057 Uiso 1 1 calc R
C15 C 0.4077(2) 0.5251(2) 0.27499(13) 0.0404(6) Uani 1 1 d .
H15 H 0.348485 0.483302 0.263557 0.048 Uiso 1 1 calc R
C16 C 0.2968(4) 0.1165(3) 0.0831(3) 0.1092(16) Uani 1 1 d .
H16A H 0.351796 0.088472 0.058552 0.164 Uiso 1 1 calc GR
H16B H 0.231749 0.078970 0.071219 0.164 Uiso 1 1 calc GR
H16C H 0.317793 0.110875 0.131804 0.164 Uiso 1 1 calc GR
C17 C 0.2797(2) 0.2273(3) 0.06422(17) 0.0761(11) Uani 1 1 d .
H17A H 0.219706 0.253072 0.086068 0.091 Uiso 1 1 calc R
H17B H 0.261012 0.232226 0.014760 0.091 Uiso 1 1 calc R
C18 C 0.37609(19) 0.2957(2) 0.08492(12) 0.0414(6) Uani 1 1 d .
C19 C 0.3534(3) 0.4086(3) 0.05949(15) 0.0660(10) Uani 1 1 d .
H19A H 0.338808 0.408159 0.009651 0.079 Uiso 1 1 calc R
H19B H 0.289696 0.433094 0.077793 0.079 Uiso 1 1 calc R
C20 C 0.4430(3) 0.4833(2) 0.07990(18) 0.0756(10) Uani 1 1 d .
H20A H 0.425016 0.549403 0.059979 0.113 Uiso 1 1 calc GR
H20B H 0.507226 0.458580 0.063523 0.113 Uiso 1 1 calc GR
H20C H 0.453772 0.489271 0.129179 0.113 Uiso 1 1 calc GR
C21 C 0.58379(18) 0.27563(16) 0.15780(10) 0.0270(5) Uani 1 1 d .
C22 C 0.4694(2) 0.2592(2) 0.04931(12) 0.0442(6) Uani 1 1 d .
C23 C 0.39900(18) 0.30045(17) 0.16338(11) 0.0308(5) Uani 1 1 d .
C24 C 0.1639(3) 0.3279(4) 0.3594(2) 0.0923(14) Uani 1 1 d .
H24A H 0.212652 0.332513 0.325222 0.138 Uiso 1 1 calc GR
H24B H 0.171110 0.387725 0.388327 0.138 Uiso 1 1 calc GR
H24C H 0.092187 0.323807 0.337032 0.138 Uiso 1 1 calc GR
C25 C 0.1886(2) 0.2330(3) 0.40260(17) 0.0719(11) Uani 1 1 d .
H25A H 0.177090 0.172582 0.373499 0.086 Uiso 1 1 calc R
H25B H 0.139617 0.229227 0.437361 0.086 Uiso 1 1 calc R
C26 C 0.3036(2) 0.2316(2) 0.43828(12) 0.0418(6) Uani 1 1 d .
C27 C 0.3289(4) 0.1328(2) 0.48080(17) 0.0782(12) Uani 1 1 d .
H27A H 0.277932 0.126413 0.514179 0.094 Uiso 1 1 calc R
H27B H 0.319354 0.073897 0.450182 0.094 Uiso 1 1 calc R
C28 C 0.4399(4) 0.1295(3) 0.5184(2) 0.1061(16) Uani 1 1 d .
H28A H 0.491062 0.135318 0.485803 0.159 Uiso 1 1 calc GR
H28B H 0.450338 0.065586 0.542830 0.159 Uiso 1 1 calc GR
H28C H 0.449114 0.185660 0.550472 0.159 Uiso 1 1 calc GR
C29 C 0.31750(19) 0.32049(19) 0.48811(11) 0.0369(6) Uani 1 1 d .
C30 C 0.46860(18) 0.38013(18) 0.43104(11) 0.0310(5) Uani 1 1 d .
C31 C 0.37700(19) 0.23521(18) 0.38118(11) 0.0324(5) Uani 1 1 d .
O7W O 0.1285(2) 0.4423(2) 0.1821(2) 0.0994(9) Uani 1 1 d .
H7WA H 0.141320 0.505527 0.175326 0.149 Uiso 1 1 d G
H7WB H 0.186148 0.408144 0.183658 0.149 Uiso 1 1 d G

loop_
_atom_site_aniso_label
_atom_site_aniso_U_11
_atom_site_aniso_U_22
_atom_site_aniso_U_33
_atom_site_aniso_U_23
_atom_site_aniso_U_13
_atom_site_aniso_U_12
Cu1 0.03319(16) 0.02636(15) 0.02844(15) -0.00142(11) 0.01025(11) 0.00275(12)
O1 0.0309(9) 0.0448(10) 0.0342(8) -0.0057(8) 0.0060(7) 0.0031(8)
O2 0.0598(13) 0.129(2) 0.0280(10) -0.0199(11) 0.0010(9) 0.0211(14)
O3 0.0327(9) 0.0547(11) 0.0402(9) -0.0033(8) 0.0126(7) 0.0082(8)
O4 0.0539(11) 0.0358(10) 0.0444(10) -0.0192(8) 0.0184(8) -0.0147(9)
O5 0.0465(10) 0.0494(11) 0.0378(9) -0.0187(8) 0.0208(8) -0.0266(9)
O6 0.0578(11) 0.0637(13) 0.0437(10) -0.0209(9) 0.0338(9) -0.0278(10)
N1 0.0381(11) 0.0303(11) 0.0320(10) 0.0032(8) 0.0118(8) 0.0044(9)
N2 0.0302(10) 0.0308(10) 0.0238(9) -0.0014(8) 0.0065(7) 0.0006(8)
N3 0.0358(10) 0.0288(10) 0.0295(9) -0.0019(8) 0.0073(8) 0.0014(9)
N4 0.0292(9) 0.0300(10) 0.0250(9) -0.0023(8) 0.0057(7) 0.0045(8)
N5 0.0337(10) 0.0486(13) 0.0270(9) -0.0051(9) 0.0075(8) 0.0155(10)
N6 0.0337(10) 0.0290(10) 0.0269(9) -0.0086(8) 0.0118(8) -0.0084(8)
N7 0.0422(11) 0.0357(11) 0.0299(10) -0.0139(8) 0.0174(9) -0.0164(9)
C1 0.0507(16) 0.0343(14) 0.0499(15) 0.0009(12) 0.0177(13) 0.0001(13)
C2 0.082(2) 0.0315(15) 0.0540(17) 0.0040(13) 0.0173(16) 0.0076(15)
C3 0.080(2) 0.0410(17) 0.0516(17) 0.0068(14) 0.0056(16) 0.0268(16)
C4 0.0522(16) 0.0478(16) 0.0437(14) 0.0034(13) 0.0010(12) 0.0201(14)
C5 0.0425(14) 0.0368(13) 0.0219(10) 0.0027(10) 0.0073(10) 0.0073(11)
C6 0.0333(12) 0.0410(14) 0.0226(10) 0.0021(10) 0.0040(9) 0.0043(11)
C7 0.0329(13) 0.0603(18) 0.0449(15) 0.0058(14) -0.0022(11) 0.0042(13)
C8 0.0372(14) 0.063(2) 0.0592(17) 0.0009(15) -0.0038(13) -0.0134(15)
C9 0.0429(14) 0.0420(15) 0.0461(14) -0.0023(12) 0.0073(12) -0.0133(13)
C10 0.0364(12) 0.0324(13) 0.0240(10) -0.0034(9) 0.0096(9) -0.0041(10)
C11 0.0387(13) 0.0291(12) 0.0267(11) -0.0013(9) 0.0115(10) -0.0012(11)
C12 0.0496(15) 0.0305(13) 0.0470(15) -0.0018(11) 0.0084(12) -0.0034(12)
C13 0.0669(19) 0.0283(14) 0.0590(17) -0.0011(12) 0.0112(14) 0.0081(14)
C14 0.0484(16) 0.0409(15) 0.0531(16) 0.0013(13) 0.0060(13) 0.0153(13)
C15 0.0372(13) 0.0399(14) 0.0446(14) -0.0044(12) 0.0065(11) 0.0031(12)
C16 0.100(3) 0.089(3) 0.143(4) -0.042(3) 0.033(3) -0.049(3)
C17 0.0457(17) 0.120(3) 0.062(2) -0.033(2) 0.0011(15) -0.005(2)
C18 0.0334(12) 0.0595(17) 0.0308(12) -0.0035(12) 0.0014(10) 0.0132(12)
C19 0.068(2) 0.082(2) 0.0489(17) 0.0158(17) 0.0109(15) 0.045(2)
C20 0.108(3) 0.0461(19) 0.078(2) 0.0164(17) 0.035(2) 0.019(2)
C21 0.0347(12) 0.0221(11) 0.0252(10) 0.0003(9) 0.0080(9) 0.0059(10)
C22 0.0441(15) 0.0569(17) 0.0316(13) -0.0067(12) 0.0050(11) 0.0102(13)
C23 0.0345(12) 0.0281(12) 0.0303(11) -0.0014(9) 0.0060(10) 0.0039(10)
C24 0.0484(19) 0.128(4) 0.096(3) -0.037(3) -0.0076(19) 0.016(2)
C25 0.0528(18) 0.106(3) 0.0632(19) -0.048(2) 0.0343(16) -0.046(2)
C26 0.0520(15) 0.0392(14) 0.0380(13) -0.0116(11) 0.0211(12) -0.0233(12)
C27 0.145(4) 0.0406(17) 0.058(2) -0.0045(15) 0.050(2) -0.029(2)
C28 0.171(5) 0.068(3) 0.078(3) 0.025(2) 0.011(3) 0.025(3)
C29 0.0422(13) 0.0408(14) 0.0300(12) -0.0067(11) 0.0143(10) -0.0141(12)
C30 0.0362(12) 0.0323(13) 0.0267(11) -0.0043(10) 0.0131(10) -0.0051(11)
C31 0.0393(13) 0.0301(13) 0.0301(11) -0.0054(10) 0.0128(10) -0.0062(11)
O7W 0.0608(15) 0.0693(17) 0.172(3) 0.026(2) 0.0292(17) 0.0148(13)

loop_
_atom_type_symbol
_atom_type_description
_atom_type_scat_dispersion_real
_atom_type_scat_dispersion_imag
_atom_type_scat_source
C C 0.0033 0.0016 'International Tables Vol C Tables 4.2.6.8 and 6.1.1.4'
H H 0.0000 0.0000 'International Tables Vol C Tables 4.2.6.8 and 6.1.1.4'
Cu Cu 0.3201 1.2651 'International Tables Vol C Tables 4.2.6.8 and 6.1.1.4'
N N 0.0061 0.0033 'International Tables Vol C Tables 4.2.6.8 and 6.1.1.4'
O O 0.0106 0.0060 'International Tables Vol C Tables 4.2.6.8 and 6.1.1.4'

loop_
_exptl_crystal_face_index_h
_exptl_crystal_face_index_k
_exptl_crystal_face_index_l
_exptl_crystal_face_perp_dist
-2 17 10 0.1357
-4 18 1 0.1322
4 -18 3 0.0614
-5 10 -20 0.1810
-17 -3 10 0.0756
-9 -7 -20 0.1318
-13 -13 5 0.0521
14 -12 1 0.0557
-10 13 14 0.1336
-10 2 -21 0.1364
8 0 23 0.1781
-1 -7 -25 0.1171
17 4 0 0.0809
12 6 17 0.1396
12 13 1 0.0719
-15 11 3 0.1067

loop_
_geom_angle_atom_site_label_1
_geom_angle_atom_site_label_2
_geom_angle_atom_site_label_3
_geom_angle
N1 Cu1 N3 156.06(8)
N2 Cu1 N1 78.20(8)
N2 Cu1 N3 77.88(7)
N2 Cu1 N4 114.29(7)
N2 Cu1 N6 111.80(7)
N4 Cu1 N1 95.05(7)
N4 Cu1 N3 95.53(7)
N4 Cu1 N6 133.89(7)
N6 Cu1 N1 95.41(7)
N6 Cu1 N3 92.62(7)
C1 N1 Cu1 126.47(18)
C1 N1 C5 118.5(2)
C5 N1 Cu1 115.04(15)
C6 N2 Cu1 118.81(15)
C10 N2 Cu1 119.17(15)
C10 N2 C6 122.0(2)
C11 N3 Cu1 114.60(15)
C15 N3 Cu1 126.11(17)
C15 N3 C11 118.8(2)
C21 N4 Cu1 117.35(14)
C23 N4 Cu1 120.69(14)
C23 N4 C21 121.66(18)
C21 N5 H5 117.2
C22 N5 H5 117.2
C22 N5 C21 125.53(19)
C30 N6 Cu1 118.32(14)
C31 N6 Cu1 120.37(14)
C31 N6 C30 121.24(18)
C29 N7 H7 117.1
C29 N7 C30 125.85(19)
C30 N7 H7 117.1
N1 C1 H1 118.6
N1 C1 C2 122.7(3)
C2 C1 H1 118.6
C1 C2 H2 120.6
C3 C2 C1 118.8(3)
C3 C2 H2 120.6
C2 C3 H3 120.1
C2 C3 C4 119.8(3)
C4 C3 H3 120.1
C3 C4 H4 120.5
C3 C4 C5 119.0(3)
C5 C4 H4 120.5
N1 C5 C4 121.2(2)
N1 C5 C6 114.9(2)
C4 C5 C6 123.9(2)
N2 C6 C5 113.1(2)
N2 C6 C7 120.0(2)
C7 C6 C5 126.9(2)
C6 C7 H7A 120.8
C8 C7 C6 118.4(3)
C8 C7 H7A 120.8
C7 C8 H8 119.5
C7 C8 C9 121.0(3)
C9 C8 H8 119.5
C8 C9 H9 120.9
C8 C9 C10 118.1(3)
C10 C9 H9 120.9
N2 C10 C9 120.4(2)
N2 C10 C11 113.3(2)
C9 C10 C11 126.2(2)
N3 C11 C10 114.9(2)
N3 C11 C12 121.3(2)
C12 C11 C10 123.8(2)
C11 C12 H12 120.4
C11 C12 C13 119.1(3)
C13 C12 H12 120.4
C12 C13 H13 120.2
C14 C13 C12 119.5(2)
C14 C13 H13 120.2
C13 C14 H14 120.6
C13 C14 C15 118.8(3)
C15 C14 H14 120.6
N3 C15 C14 122.4(2)
N3 C15 H15 118.8
C14 C15 H15 118.8
H16A C16 H16B 109.5
H16A C16 H16C 109.5
H16B C16 H16C 109.5
C17 C16 H16A 109.5
C17 C16 H16B 109.5
C17 C16 H16C 109.5
C16 C17 H17A 108.7
C16 C17 H17B 108.7
C16 C17 C18 114.0(3)
H17A C17 H17B 107.6
C18 C17 H17A 108.7
C18 C17 H17B 108.7
C17 C18 C19 110.5(3)
C17 C18 C23 110.1(2)
C22 C18 C17 109.6(2)
C22 C18 C19 105.8(2)
C22 C18 C23 114.00(19)
C23 C18 C19 106.7(2)
C18 C19 H19A 108.6
C18 C19 H19B 108.6
H19A C19 H19B 107.6
C20 C19 C18 114.5(2)
C20 C19 H19A 108.6
C20 C19 H19B 108.6
C19 C20 H20A 109.5
C19 C20 H20B 109.5
C19 C20 H20C 109.5
H20A C20 H20B 109.5
H20A C20 H20C 109.5
H20B C20 H20C 109.5
O1 C21 N4 123.06(19)
O1 C21 N5 117.69(19)
N4 C21 N5 119.24(19)
O2 C22 N5 121.0(2)
O2 C22 C18 122.1(2)
N5 C22 C18 116.9(2)
O3 C23 N4 121.0(2)
O3 C23 C18 118.3(2)
N4 C23 C18 120.55(19)
H24A C24 H24B 109.5
H24A C24 H24C 109.5
H24B C24 H24C 109.5
C25 C24 H24A 109.5
C25 C24 H24B 109.5
C25 C24 H24C 109.5
C24 C25 H25A 109.0
C24 C25 H25B 109.0
C24 C25 C26 112.8(3)
H25A C25 H25B 107.8
C26 C25 H25A 109.0
C26 C25 H25B 109.0
C25 C26 C27 112.3(3)
C29 C26 C25 108.5(2)
C29 C26 C27 106.8(2)
C29 C26 C31 114.33(19)
C31 C26 C25 106.8(2)
C31 C26 C27 108.3(2)
C26 C27 H27A 108.7
C26 C27 H27B 108.7
H27A C27 H27B 107.6
C28 C27 C26 114.1(3)
C28 C27 H27A 108.7
C28 C27 H27B 108.7
C27 C28 H28A 109.5
C27 C28 H28B 109.5
C27 C28 H28C 109.5
H28A C28 H28B 109.5
H28A C28 H28C 109.5
H28B C28 H28C 109.5
O6 C29 N7 121.4(2)
O6 C29 C26 121.9(2)
N7 C29 C26 116.72(19)
O5 C30 N6 122.31(19)
O5 C30 N7 117.9(2)
N6 C30 N7 119.79(19)
O4 C31 N6 120.8(2)
O4 C31 C26 117.9(2)
N6 C31 C26 121.24(19)
H7WA O7W H7WB 109.5

loop_
_geom_bond_atom_site_label_1
_geom_bond_atom_site_label_2
_geom_bond_distance
Cu1 N1 2.0618(19)
Cu1 N2 2.0077(18)
Cu1 N3 2.0826(19)
Cu1 N4 2.0325(17)
Cu1 N6 2.0344(17)
O1 C21 1.217(3)
O2 C22 1.213(3)
O3 C23 1.228(3)
O4 C31 1.226(3)
O5 C30 1.218(3)
O6 C29 1.218(3)
N1 C1 1.335(3)
N1 C5 1.354(3)
N2 C6 1.333(3)
N2 C10 1.327(3)
N3 C11 1.352(3)
N3 C15 1.335(3)
N4 C21 1.363(3)
N4 C23 1.350(3)
N5 H5 0.8600
N5 C21 1.388(3)
N5 C22 1.348(3)
N6 C30 1.359(3)
N6 C31 1.350(3)
N7 H7 0.8600
N7 C29 1.351(3)
N7 C30 1.392(3)
C1 H1 0.9300
C1 C2 1.370(4)
C2 H2 0.9300
C2 C3 1.364(4)
C3 H3 0.9300
C3 C4 1.375(4)
C4 H4 0.9300
C4 C5 1.381(3)
C5 C6 1.475(3)
C6 C7 1.382(3)
C7 H7A 0.9300
C7 C8 1.368(4)
C8 H8 0.9300
C8 C9 1.376(4)
C9 H9 0.9300
C9 C10 1.378(3)
C10 C11 1.475(3)
C11 C12 1.381(3)
C12 H12 0.9300
C12 C13 1.381(4)
C13 H13 0.9300
C13 C14 1.367(4)
C14 H14 0.9300
C14 C15 1.380(4)
C15 H15 0.9300
C16 H16A 0.9600
C16 H16B 0.9600
C16 H16C 0.9600
C16 C17 1.496(6)
C17 H17A 0.9700
C17 H17B 0.9700
C17 C18 1.524(4)
C18 C19 1.565(4)
C18 C22 1.511(3)
C18 C23 1.528(3)
C19 H19A 0.9700
C19 H19B 0.9700
C19 C20 1.508(5)
C20 H20A 0.9600
C20 H20B 0.9600
C20 H20C 0.9600
C24 H24A 0.9600
C24 H24B 0.9600
C24 H24C 0.9600
C24 C25 1.507(5)
C25 H25A 0.9700
C25 H25B 0.9700
C25 C26 1.537(4)
C26 C27 1.543(4)
C26 C29 1.508(3)
C26 C31 1.530(3)
C27 H27A 0.9700
C27 H27B 0.9700
C27 C28 1.507(6)
C28 H28A 0.9600
C28 H28B 0.9600
C28 H28C 0.9600
O7W H7WA 0.8508
O7W H7WB 0.8493

loop_
_geom_hbond_atom_site_label_D
_geom_hbond_atom_site_label_H
_geom_hbond_atom_site_label_A
_geom_hbond_distance_DH
_geom_hbond_distance_HA
_geom_hbond_distance_DA
_geom_hbond_angle_DHA
_geom_hbond_site_symmetry_A
N5 H5 O6 0.86 2.15 3.001(2) 172.5 4_665
N7 H7 O5 0.86 2.00 2.839(2) 166.4 3_666
O7W H7WA O4 0.85 2.13 2.962(3) 165.9 2
O7W H7WB O3 0.85 2.09 2.938(3) 174.3 .

loop_
_geom_torsion_atom_site_label_1
_geom_torsion_atom_site_label_2
_geom_torsion_atom_site_label_3
_geom_torsion_atom_site_label_4
_geom_torsion
Cu1 N1 C1 C2 -179.92(19)
Cu1 N1 C5 C4 179.58(17)
Cu1 N1 C5 C6 -0.5(2)
Cu1 N2 C6 C5 -0.9(2)
Cu1 N2 C6 C7 179.78(17)
Cu1 N2 C10 C9 -179.52(16)
Cu1 N2 C10 C11 1.9(2)
Cu1 N3 C11 C10 3.6(2)
Cu1 N3 C11 C12 -173.69(17)
Cu1 N3 C15 C14 172.33(19)
Cu1 N4 C21 O1 -1.7(3)
Cu1 N4 C21 N5 177.06(15)
Cu1 N4 C23 O3 -5.3(3)
Cu1 N4 C23 C18 169.42(17)
Cu1 N6 C30 O5 -11.5(3)
Cu1 N6 C30 N7 167.87(17)
Cu1 N6 C31 O4 7.6(3)
Cu1 N6 C31 C26 -171.96(18)
N1 C1 C2 C3 -0.3(4)
N1 C5 C6 N2 0.9(3)
N1 C5 C6 C7 -179.8(2)
N2 C6 C7 C8 -0.1(4)
N2 C10 C11 N3 -3.6(3)
N2 C10 C11 C12 173.6(2)
N3 C11 C12 C13 0.8(4)
C1 N1 C5 C4 -1.2(3)
C1 N1 C5 C6 178.76(19)
C1 C2 C3 C4 -0.1(4)
C2 C3 C4 C5 -0.1(4)
C3 C4 C5 N1 0.8(4)
C3 C4 C5 C6 -179.1(2)
C4 C5 C6 N2 -179.2(2)
C4 C5 C6 C7 0.1(4)
C5 N1 C1 C2 0.9(4)
C5 C6 C7 C8 -179.3(2)
C6 N2 C10 C9 0.9(3)
C6 N2 C10 C11 -177.73(18)
C6 C7 C8 C9 0.5(4)
C7 C8 C9 C10 -0.2(4)
C8 C9 C10 N2 -0.5(3)
C8 C9 C10 C11 178.0(2)
C9 C10 C11 N3 177.9(2)
C9 C10 C11 C12 -4.9(3)
C10 N2 C6 C5 178.69(18)
C10 N2 C6 C7 -0.6(3)
C10 C11 C12 C13 -176.3(2)
C11 N3 C15 C14 0.7(3)
C11 C12 C13 C14 -0.1(4)
C12 C13 C14 C15 -0.3(4)
C13 C14 C15 N3 0.0(4)
C15 N3 C11 C10 176.22(19)
C15 N3 C11 C12 -1.1(3)
C16 C17 C18 C19 176.8(3)
C16 C17 C18 C22 60.5(4)
C16 C17 C18 C23 -65.6(4)
C17 C18 C19 C20 177.8(3)
C17 C18 C22 O2 50.6(4)
C17 C18 C22 N5 -133.1(3)
C17 C18 C23 O3 -48.4(3)
C17 C18 C23 N4 136.8(2)
C19 C18 C22 O2 -68.6(4)
C19 C18 C22 N5 107.7(3)
C19 C18 C23 O3 71.6(3)
C19 C18 C23 N4 -103.3(3)
C21 N4 C23 O3 -178.8(2)
C21 N4 C23 C18 -4.1(3)
C21 N5 C22 O2 172.9(3)
C21 N5 C22 C18 -3.5(4)
C22 N5 C21 O1 -167.6(2)
C22 N5 C21 N4 13.6(4)
C22 C18 C19 C20 -63.6(3)
C22 C18 C23 O3 -172.0(2)
C22 C18 C23 N4 13.1(3)
C23 N4 C21 O1 172.0(2)
C23 N4 C21 N5 -9.3(3)
C23 C18 C19 C20 58.1(3)
C23 C18 C22 O2 174.5(3)
C23 C18 C22 N5 -9.2(4)
C24 C25 C26 C27 -178.5(3)
C24 C25 C26 C29 63.7(3)
C24 C25 C26 C31 -60.0(3)
C25 C26 C27 C28 -178.3(3)
C25 C26 C29 O6 55.5(3)
C25 C26 C29 N7 -126.6(3)
C25 C26 C31 O4 -56.1(3)
C25 C26 C31 N6 123.4(3)
C27 C26 C29 O6 -65.8(3)
C27 C26 C29 N7 112.1(3)
C27 C26 C31 O4 65.0(3)
C27 C26 C31 N6 -115.4(3)
C29 N7 C30 O5 -176.2(2)
C29 N7 C30 N6 4.4(4)
C29 C26 C27 C28 -59.5(3)
C29 C26 C31 O4 -176.1(2)
C29 C26 C31 N6 3.4(4)
C30 N6 C31 O4 -175.5(2)
C30 N6 C31 C26 5.0(3)
C30 N7 C29 O6 -177.9(2)
C30 N7 C29 C26 4.2(4)
C31 N6 C30 O5 171.5(2)
C31 N6 C30 N7 -9.1(3)
C31 C26 C27 C28 64.1(3)
C31 C26 C29 O6 174.5(2)
C31 C26 C29 N7 -7.6(3)

loop_
_exptl_oxdiff_crystal_face_indexfrac_h
_exptl_oxdiff_crystal_face_indexfrac_k
_exptl_oxdiff_crystal_face_indexfrac_l
_exptl_oxdiff_crystal_face_x
_exptl_oxdiff_crystal_face_y
_exptl_oxdiff_crystal_face_z
-1.9959 16.9899 9.9967 0.1897 0.7720 0.6031
-3.9975 17.9878 0.9999 0.2028 0.9448 0.2833
3.9987 -17.9873 2.9993 -0.2409 -0.9764 -0.1459
-5.0033 9.9903 -19.9937 0.1766 0.7634 -0.5870
-16.9867 -2.9980 10.0112 -0.9692 0.2498 0.0607
-9.0007 -6.9987 -19.9879 -0.3932 0.0782 -0.9285
-12.9905 -12.9917 5.0109 -0.9552 -0.2892 -0.2251
13.9920 -11.9908 0.9912 0.3869 -0.9557 0.0233
-9.9898 12.9925 14.0025 -0.3175 0.7740 0.5638
-10.0005 1.9951 -20.9884 -0.2300 0.5349 -0.8247
8.0023 0.0037 22.9892 0.1607 -0.4018 0.8998
-1.0070 -6.9987 -24.9929 0.0342 -0.1031 -0.9910
16.9897 3.9986 -0.0135 0.8963 -0.2818 0.2998
11.9980 5.9992 16.9865 0.5418 -0.1841 0.8495
11.9930 12.9924 0.9886 0.8506 0.2695 0.4177
-14.9902 10.9920 3.0089 -0.4948 0.9049 0.0836
